data_7058033
loop_
_publ_author_name
'Xu, Lei'
'Jiang, Liping'
'Li, Shasha'
'Zhang, Guofang'
'Zhang, Weiqiang'
'Gao, Ziwei'

_publ_section_title
;
 Unexpected formation and conversion: role of substituents of 1,3-ynones
 in the reactivity and product distribution during their reactions with
 Ru3(CO)12
;
_journal_issue 3
_journal_name_full 'New Journal of Chemistry'
_journal_page_first 1478
_journal_paper_doi 10.1039/C8NJ05573D
_journal_volume 43
_journal_year 2019
_chemical_formula_sum 'C36 H36 O24'
_chemical_formula_weight 852.65
_space_group_crystal_system triclinic
_space_group_IT_number 2
_space_group_name_Hall '-P 1'
_space_group_name_H-M_alt 'P -1'
_symmetry_space_group_name_Hall '-P 1'
_symmetry_space_group_name_H-M 'P -1'
_atom_sites_solution_hydrogens geom
_audit_creation_method SHELXL-2014/7
_audit_update_record
;
2018-09-03 deposited with the CCDC.
2018-12-06 downloaded from the CCDC.
;
_cell_angle_alpha 76.244(12)
_cell_angle_beta 87.402(12)
_cell_angle_gamma 74.255(12)
_cell_formula_units_Z 2
_cell_length_a 10.292(4)
_cell_length_b 11.043(4)
_cell_length_c 18.767(6)
_cell_measurement_reflns_used 33496
_cell_measurement_temperature 153(2)
_cell_measurement_theta_max 26.37
_cell_measurement_theta_min 2.98
_cell_volume 1993.6(12)
_computing_structure_refinement 'SHELXL-2014/7 (Sheldrick, 2014)'
_diffrn_ambient_temperature 153(2)
_diffrn_measured_fraction_theta_full 0.998
_diffrn_measured_fraction_theta_max 0.998
_diffrn_measurement_device_type 'Bruker SMART CCD area-detector'
_diffrn_radiation_type MoK\a
_diffrn_radiation_wavelength 0.71073
_diffrn_reflns_av_R_equivalents 0.0691
_diffrn_reflns_av_unetI/netI 0.0346
_diffrn_reflns_Laue_measured_fraction_full 0.998
_diffrn_reflns_Laue_measured_fraction_max 0.998
_diffrn_reflns_limit_h_max 12
_diffrn_reflns_limit_h_min -12
_diffrn_reflns_limit_k_max 13
_diffrn_reflns_limit_k_min -13
_diffrn_reflns_limit_l_max 23
_diffrn_reflns_limit_l_min -23
_diffrn_reflns_number 66879
_diffrn_reflns_point_group_measured_fraction_full 0.998
_diffrn_reflns_point_group_measured_fraction_max 0.998
_diffrn_reflns_theta_full 25.242
_diffrn_reflns_theta_max 25.998
_diffrn_reflns_theta_min 2.025
_exptl_absorpt_coefficient_mu 0.122
_exptl_absorpt_correction_type multi-scan
_exptl_absorpt_process_details sadabs
_exptl_crystal_colour colorless
_exptl_crystal_density_diffrn 1.420
_exptl_crystal_description block
_exptl_crystal_F_000 888
_exptl_crystal_size_max 0.140
_exptl_crystal_size_mid 0.120
_exptl_crystal_size_min 0.100
_exptl_transmission_factor_max 0.7434
_exptl_transmission_factor_min 0.6856
_refine_diff_density_max 0.245
_refine_diff_density_min -0.288
_refine_diff_density_rms 0.062
_refine_ls_extinction_method none
_refine_ls_goodness_of_fit_ref 1.097
_refine_ls_hydrogen_treatment constr
_refine_ls_matrix_type full
_refine_ls_number_parameters 553
_refine_ls_number_reflns 7815
_refine_ls_number_restraints 0
_refine_ls_restrained_S_all 1.097
_refine_ls_R_factor_all 0.0601
_refine_ls_R_factor_gt 0.0462
_refine_ls_shift/su_max 0.000
_refine_ls_shift/su_mean 0.000
_refine_ls_structure_factor_coef Fsqd
_refine_ls_weighting_details 'w=1/[\s^2^(Fo^2^)+(0.0396P)^2^+1.2754P] where P=(Fo^2^+2Fc^2^)/3'
_refine_ls_weighting_scheme calc
_refine_ls_wR_factor_gt 0.1024
_refine_ls_wR_factor_ref 0.1104
_reflns_Friedel_coverage 0.000
_reflns_number_gt 6492
_reflns_number_total 7815
_reflns_threshold_expression 'I > 2\s(I)'
_cod_data_source_file c8nj05573d2.cif
_cod_data_source_block 1_CCDC4
_cod_depositor_comments 'Adding full bibliography for 7058027--7058034.cif.'
_cod_database_code 7058033
_shelx_shelxl_version_number 2014/7
_shelx_space_group_comment
;
The symmetry employed for this shelxl refinement is uniquely defined
by the following loop, which should always be used as a source of
symmetry information in preference to the above space-group names.
They are only intended as comments.
;
_shelx_estimated_absorpt_t_min 0.983
_shelx_estimated_absorpt_t_max 0.988

loop_
_space_group_symop_operation_xyz
'x, y, z'
'-x, -y, -z'

loop_
_atom_site_label
_atom_site_type_symbol
_atom_site_fract_x
_atom_site_fract_y
_atom_site_fract_z
_atom_site_U_iso_or_equiv
_atom_site_adp_type
_atom_site_occupancy
_atom_site_site_symmetry_order
_atom_site_calc_flag
_atom_site_refinement_flags_posn
_atom_site_refinement_flags_adp
O23 O 0.26265(13) 0.85521(13) 0.38572(7) 0.0247(3) Uani 1 1 d . .
O22 O -0.01139(13) 1.02552(12) 0.34687(7) 0.0260(3) Uani 1 1 d . .
O13 O 0.33608(13) 0.61878(14) 0.55822(7) 0.0299(3) Uani 1 1 d . .
O18 O -0.21524(13) 0.52895(12) 0.56866(7) 0.0266(3) Uani 1 1 d . .
O15 O -0.10747(13) 0.61915(14) 0.68194(7) 0.0327(3) Uani 1 1 d . .
O24 O 0.24369(13) 0.90687(13) 0.49552(7) 0.0247(3) Uani 1 1 d . .
O20 O -0.28542(13) 0.70166(14) 0.40260(8) 0.0316(3) Uani 1 1 d . .
O16 O 0.09808(13) 0.49877(13) 0.66212(7) 0.0301(3) Uani 1 1 d . .
O14 O 0.22142(13) 0.70913(14) 0.64546(7) 0.0291(3) Uani 1 1 d . .
O21 O -0.01996(15) 0.86608(14) 0.29345(7) 0.0350(3) Uani 1 1 d . .
O19 O -0.30070(15) 0.91352(15) 0.36283(8) 0.0384(4) Uani 1 1 d . .
O17 O -0.35304(13) 0.73068(13) 0.55489(8) 0.0324(3) Uani 1 1 d . .
C20 C -0.00921(17) 0.67083(17) 0.56570(9) 0.0191(4) Uani 1 1 d . .
C27 C -0.01320(17) 0.59399(17) 0.64327(10) 0.0206(4) Uani 1 1 d . .
C29 C -0.24523(18) 0.65727(18) 0.54947(10) 0.0225(4) Uani 1 1 d . .
C22 C -0.12650(17) 0.77730(17) 0.44907(10) 0.0203(4) Uani 1 1 d . .
C35 C 0.20975(17) 0.85605(17) 0.44427(9) 0.0191(4) Uani 1 1 d . .
C24 C 0.09444(17) 0.79908(17) 0.46988(9) 0.0200(4) Uani 1 1 d . .
C31 C -0.24696(18) 0.80762(19) 0.39948(10) 0.0238(4) Uani 1 1 d . .
C23 C -0.01787(17) 0.82786(17) 0.42405(9) 0.0195(4) Uani 1 1 d . .
C25 C 0.23303(18) 0.67516(17) 0.58215(9) 0.0207(4) Uani 1 1 d . .
C21 C -0.12312(17) 0.70160(17) 0.52016(10) 0.0202(4) Uani 1 1 d . .
C19 C 0.10099(17) 0.71717(17) 0.53994(9) 0.0191(4) Uani 1 1 d . .
C33 C -0.01801(17) 0.90760(18) 0.34674(10) 0.0221(4) Uani 1 1 d . .
C36 C 0.3634(2) 0.9526(2) 0.48290(12) 0.0316(5) Uani 1 1 d . .
H36A H 0.4397 0.8825 0.4743 0.047 Uiso 1 1 calc R U
H36B H 0.3833 0.9806 0.5260 0.047 Uiso 1 1 calc R U
H36C H 0.3484 1.0256 0.4399 0.047 Uiso 1 1 calc R U
C34 C 0.0039(2) 1.1064(2) 0.27552(11) 0.0334(5) Uani 1 1 d . .
H34A H 0.0881 1.0659 0.2538 0.050 Uiso 1 1 calc R U
H34B H 0.0067 1.1917 0.2811 0.050 Uiso 1 1 calc R U
H34C H -0.0726 1.1162 0.2434 0.050 Uiso 1 1 calc R U
C30 C -0.3246(2) 0.4786(2) 0.60295(13) 0.0397(5) Uani 1 1 d . .
H30A H -0.3515 0.5112 0.6471 0.060 Uiso 1 1 calc R U
H30B H -0.2945 0.3838 0.6164 0.060 Uiso 1 1 calc R U
H30C H -0.4016 0.5066 0.5685 0.060 Uiso 1 1 calc R U
C26 C 0.3475(2) 0.6770(3) 0.68672(12) 0.0448(6) Uani 1 1 d . .
H26A H 0.3778 0.5832 0.7066 0.067 Uiso 1 1 calc R U
H26B H 0.3334 0.7211 0.7271 0.067 Uiso 1 1 calc R U
H26C H 0.4164 0.7051 0.6542 0.067 Uiso 1 1 calc R U
C28 C 0.1038(2) 0.4210(2) 0.73678(11) 0.0371(5) Uani 1 1 d . .
H28A H 0.0633 0.4771 0.7698 0.056 Uiso 1 1 calc R U
H28B H 0.1981 0.3773 0.7517 0.056 Uiso 1 1 calc R U
H28C H 0.0537 0.3563 0.7391 0.056 Uiso 1 1 calc R U
C32 C -0.4051(2) 0.7168(2) 0.36029(14) 0.0417(6) Uani 1 1 d . .
H32A H -0.4837 0.7691 0.3808 0.063 Uiso 1 1 calc R U
H32B H -0.4182 0.6314 0.3622 0.063 Uiso 1 1 calc R U
H32C H -0.3944 0.7600 0.3092 0.063 Uiso 1 1 calc R U
O6 O 0.22020(13) 0.08132(13) 0.06259(7) 0.0270(3) Uani 1 1 d . .
O9 O 0.43477(14) 0.32024(15) -0.18635(7) 0.0356(3) Uani 1 1 d . .
O10 O 0.64644(14) 0.20135(14) -0.15190(7) 0.0321(3) Uani 1 1 d . .
O8 O 0.33843(14) 0.09842(13) -0.10251(8) 0.0316(3) Uani 1 1 d . .
O2 O 0.69662(13) 0.41234(13) 0.07261(8) 0.0302(3) Uani 1 1 d . .
O3 O 0.43577(15) 0.32590(14) 0.19726(7) 0.0326(3) Uani 1 1 d . .
O1 O 0.72217(14) 0.22535(14) 0.15760(7) 0.0322(3) Uani 1 1 d . .
O7 O 0.16789(13) 0.26431(13) -0.08348(8) 0.0304(3) Uani 1 1 d . .
O11 O 0.82886(13) 0.23692(14) -0.02184(8) 0.0342(3) Uani 1 1 d . .
O5 O 0.15772(14) 0.25079(15) 0.11495(8) 0.0374(4) Uani 1 1 d . .
O12 O 0.70173(13) 0.40834(14) -0.10282(8) 0.0345(3) Uani 1 1 d . .
O4 O 0.40945(14) 0.12808(13) 0.20549(7) 0.0293(3) Uani 1 1 d . .
C15 C 0.52082(19) 0.26404(19) -0.13991(10) 0.0249(4) Uani 1 1 d . .
C17 C 0.72142(19) 0.30562(18) -0.04713(10) 0.0245(4) Uani 1 1 d . .
C6 C 0.59055(18) 0.28211(17) -0.01685(10) 0.0211(4) Uani 1 1 d . .
C7 C 0.66936(18) 0.30068(18) 0.10273(10) 0.0230(4) Uani 1 1 d . .
C3 C 0.36054(18) 0.21776(17) 0.04684(10) 0.0220(4) Uani 1 1 d . .
C2 C 0.45188(18) 0.24486(17) 0.08942(10) 0.0215(4) Uani 1 1 d . .
C11 C 0.23446(18) 0.18684(18) 0.07960(10) 0.0236(4) Uani 1 1 d . .
C13 C 0.28252(19) 0.19900(18) -0.07413(10) 0.0236(4) Uani 1 1 d . .
C1 C 0.56600(18) 0.27783(17) 0.05719(10) 0.0213(4) Uani 1 1 d . .
C9 C 0.43058(18) 0.24011(18) 0.16979(10) 0.0226(4) Uani 1 1 d . .
C5 C 0.49883(18) 0.25575(17) -0.05940(10) 0.0222(4) Uani 1 1 d . .
C4 C 0.38425(18) 0.22363(17) -0.02779(10) 0.0216(4) Uani 1 1 d . .
C10 C 0.3848(2) 0.1174(2) 0.28348(11) 0.0368(5) Uani 1 1 d . .
H10A H 0.4669 0.1163 0.3083 0.055 Uiso 1 1 calc R U
H10B H 0.3593 0.0371 0.3045 0.055 Uiso 1 1 calc R U
H10C H 0.3114 0.1915 0.2901 0.055 Uiso 1 1 calc R U
C12 C 0.0928(2) 0.0505(2) 0.08100(12) 0.0330(5) Uani 1 1 d . .
H12A H 0.0803 0.0372 0.1341 0.049 Uiso 1 1 calc R U
H12B H 0.0932 -0.0286 0.0659 0.049 Uiso 1 1 calc R U
H12C H 0.0188 0.1221 0.0555 0.049 Uiso 1 1 calc R U
C8 C 0.8099(2) 0.4342(2) 0.10635(15) 0.0452(6) Uani 1 1 d . .
H8A H 0.7877 0.4416 0.1568 0.068 Uiso 1 1 calc R U
H8B H 0.8284 0.5144 0.0781 0.068 Uiso 1 1 calc R U
H8C H 0.8898 0.3614 0.1069 0.068 Uiso 1 1 calc R U
C18 C 0.8246(2) 0.4333(3) -0.13672(15) 0.0534(7) Uani 1 1 d . .
H18A H 0.8699 0.4675 -0.1043 0.080 Uiso 1 1 calc R U
H18B H 0.8019 0.4968 -0.1838 0.080 Uiso 1 1 calc R U
H18C H 0.8848 0.3526 -0.1450 0.080 Uiso 1 1 calc R U
C16 C 0.6806(3) 0.2064(3) -0.22789(12) 0.0522(7) Uani 1 1 d . .
H16A H 0.6362 0.1520 -0.2468 0.078 Uiso 1 1 calc R U
H16B H 0.7787 0.1747 -0.2318 0.078 Uiso 1 1 calc R U
H16C H 0.6500 0.2960 -0.2566 0.078 Uiso 1 1 calc R U
C14 C 0.2504(3) 0.0691(2) -0.15049(14) 0.0460(6) Uani 1 1 d . .
H14A H 0.1794 0.0378 -0.1215 0.069 Uiso 1 1 calc R U
H14B H 0.3031 0.0022 -0.1744 0.069 Uiso 1 1 calc R U
H14C H 0.2091 0.1475 -0.1879 0.069 Uiso 1 1 calc R U

loop_
_atom_site_aniso_label
_atom_site_aniso_U_11
_atom_site_aniso_U_22
_atom_site_aniso_U_33
_atom_site_aniso_U_23
_atom_site_aniso_U_13
_atom_site_aniso_U_12
O23 0.0239(7) 0.0321(7) 0.0206(7) -0.0063(5) 0.0045(5) -0.0120(6)
O22 0.0314(7) 0.0243(7) 0.0195(6) -0.0015(5) 0.0006(5) -0.0060(6)
O13 0.0182(7) 0.0428(8) 0.0289(7) -0.0128(6) -0.0003(5) -0.0046(6)
O18 0.0236(7) 0.0231(7) 0.0342(7) -0.0054(6) 0.0058(6) -0.0100(6)
O15 0.0252(7) 0.0430(9) 0.0246(7) -0.0043(6) 0.0074(6) -0.0046(6)
O24 0.0245(7) 0.0324(7) 0.0249(7) -0.0119(6) 0.0042(5) -0.0164(6)
O20 0.0219(7) 0.0346(8) 0.0429(8) -0.0154(6) -0.0087(6) -0.0082(6)
O16 0.0243(7) 0.0316(8) 0.0240(7) 0.0042(6) 0.0035(5) -0.0002(6)
O14 0.0218(7) 0.0465(9) 0.0203(7) -0.0124(6) -0.0029(5) -0.0069(6)
O21 0.0470(9) 0.0434(9) 0.0211(7) -0.0095(6) -0.0010(6) -0.0211(7)
O19 0.0340(8) 0.0385(9) 0.0383(8) 0.0034(7) -0.0156(7) -0.0103(7)
O17 0.0186(7) 0.0283(7) 0.0477(9) -0.0055(6) 0.0051(6) -0.0056(6)
C20 0.0161(8) 0.0212(9) 0.0201(9) -0.0070(7) 0.0010(7) -0.0036(7)
C27 0.0178(9) 0.0244(9) 0.0219(9) -0.0071(7) 0.0010(7) -0.0079(8)
C29 0.0213(9) 0.0250(10) 0.0231(9) -0.0057(7) -0.0001(7) -0.0093(8)
C22 0.0179(9) 0.0223(9) 0.0220(9) -0.0079(7) -0.0013(7) -0.0049(7)
C35 0.0170(8) 0.0192(9) 0.0200(9) -0.0034(7) -0.0004(7) -0.0041(7)
C24 0.0191(9) 0.0240(9) 0.0199(9) -0.0090(7) 0.0020(7) -0.0076(7)
C31 0.0179(9) 0.0339(11) 0.0222(9) -0.0105(8) 0.0010(7) -0.0078(8)
C23 0.0187(9) 0.0212(9) 0.0192(9) -0.0056(7) 0.0001(7) -0.0059(7)
C25 0.0195(9) 0.0254(9) 0.0191(9) -0.0039(7) 0.0011(7) -0.0106(8)
C21 0.0174(8) 0.0197(9) 0.0247(9) -0.0076(7) 0.0016(7) -0.0052(7)
C19 0.0182(8) 0.0220(9) 0.0191(9) -0.0081(7) 0.0008(7) -0.0059(7)
C33 0.0169(9) 0.0277(10) 0.0223(9) -0.0055(8) -0.0011(7) -0.0071(7)
C36 0.0278(10) 0.0395(12) 0.0379(11) -0.0155(9) 0.0038(9) -0.0213(9)
C34 0.0412(12) 0.0292(11) 0.0244(10) 0.0018(8) 0.0038(9) -0.0082(9)
C30 0.0374(12) 0.0334(12) 0.0531(14) -0.0085(10) 0.0153(10) -0.0209(10)
C26 0.0303(12) 0.0767(18) 0.0310(12) -0.0211(12) -0.0111(9) -0.0112(12)
C28 0.0329(11) 0.0413(12) 0.0269(11) 0.0090(9) -0.0009(9) -0.0074(10)
C32 0.0250(11) 0.0558(15) 0.0531(14) -0.0267(12) -0.0123(10) -0.0114(10)
O6 0.0245(7) 0.0277(7) 0.0302(7) -0.0054(6) 0.0018(5) -0.0106(6)
O9 0.0291(7) 0.0514(9) 0.0201(7) -0.0045(6) -0.0072(6) -0.0027(7)
O10 0.0283(7) 0.0430(8) 0.0181(7) -0.0066(6) 0.0008(5) 0.0012(6)
O8 0.0346(8) 0.0286(7) 0.0322(8) -0.0116(6) -0.0093(6) -0.0041(6)
O2 0.0279(7) 0.0255(7) 0.0392(8) -0.0066(6) -0.0043(6) -0.0105(6)
O3 0.0432(9) 0.0334(8) 0.0245(7) -0.0099(6) 0.0000(6) -0.0130(7)
O1 0.0358(8) 0.0331(8) 0.0272(7) -0.0036(6) -0.0119(6) -0.0098(6)
O7 0.0229(7) 0.0338(8) 0.0344(8) -0.0077(6) -0.0077(6) -0.0064(6)
O11 0.0198(7) 0.0437(9) 0.0341(8) -0.0055(7) -0.0033(6) -0.0029(6)
O5 0.0282(8) 0.0465(9) 0.0457(9) -0.0235(8) 0.0104(7) -0.0143(7)
O12 0.0239(7) 0.0340(8) 0.0372(8) 0.0058(6) 0.0071(6) -0.0071(6)
O4 0.0382(8) 0.0317(8) 0.0193(7) -0.0030(6) 0.0038(6) -0.0148(6)
C15 0.0241(10) 0.0296(10) 0.0198(9) -0.0039(8) -0.0019(7) -0.0064(8)
C17 0.0229(10) 0.0266(10) 0.0231(9) -0.0053(8) -0.0007(7) -0.0054(8)
C6 0.0200(9) 0.0197(9) 0.0201(9) -0.0010(7) -0.0029(7) -0.0023(7)
C7 0.0224(9) 0.0231(9) 0.0237(10) -0.0073(8) 0.0003(7) -0.0051(8)
C3 0.0212(9) 0.0219(9) 0.0209(9) -0.0034(7) -0.0006(7) -0.0038(8)
C2 0.0218(9) 0.0213(9) 0.0191(9) -0.0025(7) -0.0022(7) -0.0036(7)
C11 0.0218(9) 0.0274(10) 0.0201(9) -0.0029(8) -0.0038(7) -0.0058(8)
C13 0.0263(10) 0.0230(9) 0.0207(9) -0.0020(7) -0.0032(7) -0.0073(8)
C1 0.0221(9) 0.0200(9) 0.0198(9) -0.0020(7) -0.0032(7) -0.0042(7)
C9 0.0187(9) 0.0284(10) 0.0191(9) -0.0029(8) -0.0010(7) -0.0056(8)
C5 0.0210(9) 0.0228(9) 0.0188(9) -0.0017(7) -0.0031(7) -0.0013(7)
C4 0.0210(9) 0.0210(9) 0.0211(9) -0.0033(7) -0.0036(7) -0.0034(7)
C10 0.0453(13) 0.0447(13) 0.0196(10) -0.0011(9) 0.0065(9) -0.0176(11)
C12 0.0255(10) 0.0388(12) 0.0370(11) -0.0063(9) -0.0021(9) -0.0144(9)
C8 0.0375(13) 0.0429(13) 0.0656(16) -0.0199(12) -0.0079(11) -0.0207(11)
C18 0.0351(13) 0.0524(15) 0.0639(17) 0.0045(13) 0.0227(12) -0.0164(12)
C16 0.0423(13) 0.0800(19) 0.0221(11) -0.0124(12) 0.0065(10) 0.0030(13)
C14 0.0579(15) 0.0380(13) 0.0484(14) -0.0169(11) -0.0192(12) -0.0144(12)

loop_
_atom_type_symbol
_atom_type_description
_atom_type_scat_dispersion_real
_atom_type_scat_dispersion_imag
_atom_type_scat_source
C C 0.0033 0.0016 'International Tables Vol C Tables 4.2.6.8 and 6.1.1.4'
H H 0.0000 0.0000 'International Tables Vol C Tables 4.2.6.8 and 6.1.1.4'
O O 0.0106 0.0060 'International Tables Vol C Tables 4.2.6.8 and 6.1.1.4'

loop_
_geom_angle_atom_site_label_1
_geom_angle_atom_site_label_2
_geom_angle_atom_site_label_3
_geom_angle
C33 O22 C34 115.44(15)
C29 O18 C30 114.11(15)
C35 O24 C36 116.56(14)
C31 O20 C32 116.53(17)
C27 O16 C28 115.69(15)
C25 O14 C26 114.92(15)
C19 C20 C21 119.68(16)
C19 C20 C27 121.76(15)
C21 C20 C27 118.47(15)
O15 C27 O16 125.54(17)
O15 C27 C20 122.40(17)
O16 C27 C20 112.06(14)
O17 C29 O18 126.24(17)
O17 C29 C21 123.07(17)
O18 C29 C21 110.69(15)
C21 C22 C23 119.79(16)
C21 C22 C31 120.70(16)
C23 C22 C31 119.50(16)
O23 C35 O24 125.73(16)
O23 C35 C24 124.56(16)
O24 C35 C24 109.72(14)
C23 C24 C19 120.65(16)
C23 C24 C35 119.90(16)
C19 C24 C35 119.45(15)
O19 C31 O20 125.42(17)
O19 C31 C22 124.52(17)
O20 C31 C22 110.06(16)
C24 C23 C22 119.55(16)
C24 C23 C33 119.69(15)
C22 C23 C33 120.68(15)
O13 C25 O14 125.53(17)
O13 C25 C19 121.78(16)
O14 C25 C19 112.68(15)
C22 C21 C20 120.57(16)
C22 C21 C29 119.77(16)
C20 C21 C29 119.61(16)
C20 C19 C24 119.61(16)
C20 C19 C25 122.60(16)
C24 C19 C25 117.63(15)
O21 C33 O22 125.90(17)
O21 C33 C23 123.34(17)
O22 C33 C23 110.73(15)
O24 C36 H36A 109.5
O24 C36 H36B 109.5
H36A C36 H36B 109.5
O24 C36 H36C 109.5
H36A C36 H36C 109.5
H36B C36 H36C 109.5
O22 C34 H34A 109.5
O22 C34 H34B 109.5
H34A C34 H34B 109.5
O22 C34 H34C 109.5
H34A C34 H34C 109.5
H34B C34 H34C 109.5
O18 C30 H30A 109.5
O18 C30 H30B 109.5
H30A C30 H30B 109.5
O18 C30 H30C 109.5
H30A C30 H30C 109.5
H30B C30 H30C 109.5
O14 C26 H26A 109.5
O14 C26 H26B 109.5
H26A C26 H26B 109.5
O14 C26 H26C 109.5
H26A C26 H26C 109.5
H26B C26 H26C 109.5
O16 C28 H28A 109.5
O16 C28 H28B 109.5
H28A C28 H28B 109.5
O16 C28 H28C 109.5
H28A C28 H28C 109.5
H28B C28 H28C 109.5
O20 C32 H32A 109.5
O20 C32 H32B 109.5
H32A C32 H32B 109.5
O20 C32 H32C 109.5
H32A C32 H32C 109.5
H32B C32 H32C 109.5
C11 O6 C12 116.41(15)
C15 O10 C16 115.78(15)
C13 O8 C14 115.14(16)
C7 O2 C8 114.74(16)
C17 O12 C18 114.63(16)
C9 O4 C10 114.51(15)
O9 C15 O10 125.50(17)
O9 C15 C5 123.61(17)
O10 C15 C5 110.90(15)
O11 C17 O12 126.18(18)
O11 C17 C6 121.97(17)
O12 C17 C6 111.85(15)
C1 C6 C5 119.74(16)
C1 C6 C17 118.37(16)
C5 C6 C17 121.73(16)
O1 C7 O2 125.38(17)
O1 C7 C1 123.95(17)
O2 C7 C1 110.63(15)
C2 C3 C4 119.85(16)
C2 C3 C11 120.62(16)
C4 C3 C11 119.49(16)
C1 C2 C3 119.63(16)
C1 C2 C9 118.58(16)
C3 C2 C9 121.79(16)
O5 C11 O6 125.76(17)
O5 C11 C3 124.01(17)
O6 C11 C3 110.22(15)
O7 C13 O8 126.23(17)
O7 C13 C4 123.18(17)
O8 C13 C4 110.58(16)
C6 C1 C2 120.55(16)
C6 C1 C7 118.76(16)
C2 C1 C7 120.56(16)
O3 C9 O4 125.25(17)
O3 C9 C2 123.44(17)
O4 C9 C2 111.29(16)
C4 C5 C6 120.06(16)
C4 C5 C15 119.23(16)
C6 C5 C15 120.70(16)
C5 C4 C3 120.15(16)
C5 C4 C13 120.24(16)
C3 C4 C13 119.58(16)
O4 C10 H10A 109.5
O4 C10 H10B 109.5
H10A C10 H10B 109.5
O4 C10 H10C 109.5
H10A C10 H10C 109.5
H10B C10 H10C 109.5
O6 C12 H12A 109.5
O6 C12 H12B 109.5
H12A C12 H12B 109.5
O6 C12 H12C 109.5
H12A C12 H12C 109.5
H12B C12 H12C 109.5
O2 C8 H8A 109.5
O2 C8 H8B 109.5
H8A C8 H8B 109.5
O2 C8 H8C 109.5
H8A C8 H8C 109.5
H8B C8 H8C 109.5
O12 C18 H18A 109.5
O12 C18 H18B 109.5
H18A C18 H18B 109.5
O12 C18 H18C 109.5
H18A C18 H18C 109.5
H18B C18 H18C 109.5
O10 C16 H16A 109.5
O10 C16 H16B 109.5
H16A C16 H16B 109.5
O10 C16 H16C 109.5
H16A C16 H16C 109.5
H16B C16 H16C 109.5
O8 C14 H14A 109.5
O8 C14 H14B 109.5
H14A C14 H14B 109.5
O8 C14 H14C 109.5
H14A C14 H14C 109.5
H14B C14 H14C 109.5

loop_
_geom_bond_atom_site_label_1
_geom_bond_atom_site_label_2
_geom_bond_distance
O23 C35 1.205(2)
O22 C33 1.323(2)
O22 C34 1.450(2)
O13 C25 1.202(2)
O18 C29 1.328(2)
O18 C30 1.447(2)
O15 C27 1.196(2)
O24 C35 1.325(2)
O24 C36 1.443(2)
O20 C31 1.321(2)
O20 C32 1.445(2)
O16 C27 1.322(2)
O16 C28 1.453(2)
O14 C25 1.320(2)
O14 C26 1.456(2)
O21 C33 1.198(2)
O19 C31 1.203(2)
O17 C29 1.200(2)
C20 C19 1.389(2)
C20 C21 1.399(2)
C20 C27 1.506(2)
C29 C21 1.505(2)
C22 C21 1.392(3)
C22 C23 1.396(2)
C22 C31 1.499(2)
C35 C24 1.498(2)
C24 C23 1.392(2)
C24 C19 1.400(3)
C23 C33 1.507(3)
C25 C19 1.507(2)
C36 H36A 0.9800
C36 H36B 0.9800
C36 H36C 0.9800
C34 H34A 0.9800
C34 H34B 0.9800
C34 H34C 0.9800
C30 H30A 0.9800
C30 H30B 0.9800
C30 H30C 0.9800
C26 H26A 0.9800
C26 H26B 0.9800
C26 H26C 0.9800
C28 H28A 0.9800
C28 H28B 0.9800
C28 H28C 0.9800
C32 H32A 0.9800
C32 H32B 0.9800
C32 H32C 0.9800
O6 C11 1.325(2)
O6 C12 1.449(2)
O9 C15 1.201(2)
O10 C15 1.328(2)
O10 C16 1.445(2)
O8 C13 1.325(2)
O8 C14 1.452(2)
O2 C7 1.327(2)
O2 C8 1.453(2)
O3 C9 1.195(2)
O1 C7 1.202(2)
O7 C13 1.200(2)
O11 C17 1.202(2)
O5 C11 1.198(2)
O12 C17 1.323(2)
O12 C18 1.453(2)
O4 C9 1.329(2)
O4 C10 1.456(2)
C15 C5 1.502(3)
C17 C6 1.502(3)
C6 C1 1.393(3)
C6 C5 1.393(3)
C7 C1 1.502(3)
C3 C2 1.395(3)
C3 C4 1.400(3)
C3 C11 1.499(3)
C2 C1 1.393(3)
C2 C9 1.505(2)
C13 C4 1.509(3)
C5 C4 1.390(3)
C10 H10A 0.9800
C10 H10B 0.9800
C10 H10C 0.9800
C12 H12A 0.9800
C12 H12B 0.9800
C12 H12C 0.9800
C8 H8A 0.9800
C8 H8B 0.9800
C8 H8C 0.9800
C18 H18A 0.9800
C18 H18B 0.9800
C18 H18C 0.9800
C16 H16A 0.9800
C16 H16B 0.9800
C16 H16C 0.9800
C14 H14A 0.9800
C14 H14B 0.9800
C14 H14C 0.9800
